data_7005715
loop_
_publ_author_name
'Brewer, Greg'
'Butcher, Ray J.'
'Viragh, Carol'
'White, Genevieve'

_publ_section_title
;
 Supramolecular assemblies prepared from an iron(ii) tripodal imidazole
 complex. A molecular scaffolding for the self assembly of icosahedral
 complexes of K+, Rb+, Cs+ and NH4+ cations
;
_journal_issue 37
_journal_name_full 'Dalton Transactions'
_journal_page_first 4132
_journal_paper_doi 10.1039/b704823h
_journal_year 2007
_chemical_formula_sum 'C18 H24 Cl3 Cs Fe N10 O12'
_chemical_formula_weight 867.58
_chemical_name_systematic
;
?
;
_space_group_IT_number 147
_symmetry_cell_setting trigonal
_symmetry_space_group_name_Hall '-P 3'
_symmetry_space_group_name_H-M 'P -3'
_atom_sites_solution_hydrogens geom
_atom_sites_solution_primary direct
_atom_sites_solution_secondary difmap
_audit_creation_method SHELXL-97
_cell_angle_alpha 90.00
_cell_angle_beta 90.00
_cell_angle_gamma 120.00
_cell_formula_units_Z 2
_cell_length_a 13.5022(13)
_cell_length_b 13.5022(13)
_cell_length_c 9.5419(13)
_cell_measurement_reflns_used 9919
_cell_measurement_temperature 173(2)
_cell_measurement_theta_max 30.75
_cell_measurement_theta_min 2.75
_cell_volume 1506.5(3)
_computing_cell_refinement 'Bruker SMART'
_computing_data_collection 'Bruker SMART'
_computing_data_reduction 'Bruker SAINT'
_computing_molecular_graphics 'Bruker SHELXTL'
_computing_publication_material 'Bruker SHELXTL'
_computing_structure_refinement 'SHELXL-97 (Sheldrick, 1997)'
_computing_structure_solution 'SHELXS-97 (Sheldrick, 1990)'
_diffrn_ambient_temperature 173(2)
_diffrn_measured_fraction_theta_full 0.992
_diffrn_measured_fraction_theta_max 0.947
_diffrn_measurement_device_type 'CCD area detector'
_diffrn_measurement_method 'phi and omega scans'
_diffrn_radiation_monochromator graphite
_diffrn_radiation_source 'fine-focus sealed tube'
_diffrn_radiation_type MoK\a
_diffrn_radiation_wavelength 0.71073
_diffrn_reflns_av_R_equivalents 0.0249
_diffrn_reflns_av_sigmaI/netI 0.0219
_diffrn_reflns_limit_h_max 19
_diffrn_reflns_limit_h_min -19
_diffrn_reflns_limit_k_max 19
_diffrn_reflns_limit_k_min -17
_diffrn_reflns_limit_l_max 13
_diffrn_reflns_limit_l_min -13
_diffrn_reflns_number 16336
_diffrn_reflns_theta_full 25.00
_diffrn_reflns_theta_max 30.75
_diffrn_reflns_theta_min 2.13
_exptl_absorpt_coefficient_mu 2.033
_exptl_absorpt_correction_T_max 0.7925
_exptl_absorpt_correction_T_min 0.4823
_exptl_absorpt_correction_type multi-scan
_exptl_absorpt_process_details Sadabs
_exptl_crystal_colour translucent
_exptl_crystal_density_diffrn 1.913
_exptl_crystal_density_meas 0
_exptl_crystal_density_method 'not measured'
_exptl_crystal_description hexagonal
_exptl_crystal_F_000 860
_exptl_crystal_size_max 0.42
_exptl_crystal_size_mid 0.36
_exptl_crystal_size_min 0.12
_refine_diff_density_max 0.804
_refine_diff_density_min -2.476
_refine_diff_density_rms 0.109
_refine_ls_extinction_method none
_refine_ls_goodness_of_fit_ref 1.128
_refine_ls_hydrogen_treatment constr
_refine_ls_matrix_type full
_refine_ls_number_parameters 137
_refine_ls_number_reflns 2978
_refine_ls_number_restraints 0
_refine_ls_restrained_S_all 1.128
_refine_ls_R_factor_all 0.0523
_refine_ls_R_factor_gt 0.0381
_refine_ls_shift/su_max 0.001
_refine_ls_shift/su_mean 0.000
_refine_ls_structure_factor_coef Fsqd
_refine_ls_weighting_details 'calc w=1/[\s^2^(Fo^2^)+(0.0434P)^2^+3.4127P] where P=(Fo^2^+2Fc^2^)/3'
_refine_ls_weighting_scheme calc
_refine_ls_wR_factor_gt 0.0989
_refine_ls_wR_factor_ref 0.1015
_reflns_number_gt 2573
_reflns_number_total 2978
_reflns_threshold_expression >2sigma(I)
_cod_data_source_file b704823h.txt
_cod_data_source_block gregcs
_cod_depositor_comments
;
The following automatic conversions were performed:
'_symmetry_cell_setting' value 'Trigonal' changed to 'trigonal' according
to '/home/saulius/struct/CIF-dictionaries/cif_core.dic' dictionary named
'cif_core.dic' version 2.4.1 from 2010-06-29.

Automatic conversion script
Id: cif_fix_enum 1527 2010-12-29 10:47:43Z saulius 

The following automatic conversions were performed:

'_refine_ls_hydrogen_treatment' value 'constrained' was replaced with
the value 'constr' as specified in the replacement file
'src/cod-tools/trunk/data/replacement-values/replacement_values.lst'.

Automatic conversion script
Id: cif_fix_values 5376 2017-05-30 11:51:03Z andrius 
;
_cod_original_sg_symbol_H-M P-3
_cod_database_code 7005715

loop_
_symmetry_equiv_pos_as_xyz
'x, y, z'
'-y, x-y, z'
'-x+y, -x, z'
'-x, -y, -z'
'y, -x+y, -z'
'x-y, x, -z'

loop_
_atom_site_label
_atom_site_type_symbol
_atom_site_fract_x
_atom_site_fract_y
_atom_site_fract_z
_atom_site_U_iso_or_equiv
_atom_site_adp_type
_atom_site_occupancy
_atom_site_symmetry_multiplicity
_atom_site_calc_flag
_atom_site_refinement_flags
_atom_site_disorder_assembly
_atom_site_disorder_group
Cs1 Cs -1.0000 0.0000 0.0000 0.03144(12) Uani 1 6 d S . .
Cs2 Cs -1.0000 0.0000 -0.5000 0.02637(11) Uani 1 6 d S . .
Fe Fe -0.6667 -0.3333 -0.35285(6) 0.01525(13) Uani 1 3 d S . .
Cl Cl -0.75540(6) 0.07276(6) -0.24243(8) 0.02728(15) Uani 1 1 d . . .
O1 O -0.86574(19) -0.03172(19) -0.2477(2) 0.0310(5) Uani 1 1 d . . .
O2 O -0.7461(2) 0.1313(2) -0.1132(3) 0.0385(5) Uani 1 1 d . . .
O3 O -0.7503(2) 0.1458(2) -0.3557(3) 0.0462(7) Uani 1 1 d . . .
O4 O -0.6661(2) 0.0457(3) -0.2526(4) 0.0559(9) Uani 1 1 d . . .
N N -0.6667 -0.3333 -0.7077(5) 0.0283(9) Uani 1 3 d S . .
N1 N -0.6886(2) -0.21880(19) -0.4563(2) 0.0203(4) Uani 1 1 d . . .
N2 N -0.78877(19) -0.33710(19) -0.2384(2) 0.0198(4) Uani 1 1 d . . .
N3 N -0.8984(3) -0.2631(3) -0.1934(3) 0.0348(6) Uani 1 1 d . . .
H3B H -0.9306 -0.2205 -0.2010 0.042 Uiso 1 1 calc R . .
C1 C -0.6636(3) -0.2250(3) -0.7135(3) 0.0306(6) Uani 1 1 d . . .
H1A H -0.7414 -0.2395 -0.7355 0.037 Uiso 1 1 calc R . .
H1B H -0.6128 -0.1794 -0.7914 0.037 Uiso 1 1 calc R . .
C2 C -0.6225(3) -0.1538(3) -0.5791(3) 0.0271(6) Uani 1 1 d . . .
H2A H -0.5407 -0.1286 -0.5640 0.033 Uiso 1 1 calc R . .
H2B H -0.6295 -0.0846 -0.5899 0.033 Uiso 1 1 calc R . .
C3 C -0.7610(3) -0.1942(3) -0.4022(3) 0.0263(6) Uani 1 1 d . . .
H3A H -0.7753 -0.1371 -0.4390 0.032 Uiso 1 1 calc R . .
C4 C -0.8182(2) -0.2614(3) -0.2807(3) 0.0242(5) Uani 1 1 d . . .
C5 C -0.9202(3) -0.3422(3) -0.0925(4) 0.0371(7) Uani 1 1 d . . .
H5A H -0.9723 -0.3615 -0.0167 0.044 Uiso 1 1 calc R . .
C6 C -0.8526(3) -0.3890(3) -0.1210(3) 0.0283(6) Uani 1 1 d . . .
H6A H -0.8503 -0.4475 -0.0683 0.034 Uiso 1 1 calc R . .

loop_
_atom_site_aniso_label
_atom_site_aniso_U_11
_atom_site_aniso_U_22
_atom_site_aniso_U_33
_atom_site_aniso_U_23
_atom_site_aniso_U_13
_atom_site_aniso_U_12
Cs1 0.03430(16) 0.03430(16) 0.0257(2) 0.000 0.000 0.01715(8)
Cs2 0.03026(15) 0.03026(15) 0.01860(18) 0.000 0.000 0.01513(8)
Fe 0.01458(17) 0.01458(17) 0.0166(3) 0.000 0.000 0.00729(9)
Cl 0.0222(3) 0.0272(3) 0.0299(3) -0.0010(3) -0.0001(2) 0.0104(3)
O1 0.0267(10) 0.0230(10) 0.0365(12) -0.0003(9) -0.0026(9) 0.0073(8)
O2 0.0376(13) 0.0362(13) 0.0351(12) -0.0086(10) -0.0029(10) 0.0135(10)
O3 0.0428(14) 0.0416(14) 0.0368(13) 0.0153(11) 0.0062(11) 0.0081(12)
O4 0.0319(13) 0.0575(18) 0.087(2) -0.0286(17) -0.0115(14) 0.0289(13)
N 0.0283(13) 0.0283(13) 0.028(2) 0.000 0.000 0.0141(6)
N1 0.0244(10) 0.0194(10) 0.0184(10) 0.0004(8) -0.0021(8) 0.0117(9)
N2 0.0184(10) 0.0205(10) 0.0208(10) -0.0006(8) 0.0013(8) 0.0099(8)
N3 0.0363(14) 0.0407(15) 0.0398(15) -0.0019(12) 0.0088(12) 0.0285(13)
C1 0.0406(17) 0.0342(15) 0.0200(12) 0.0053(11) -0.0005(11) 0.0209(14)
C2 0.0335(15) 0.0228(13) 0.0238(12) 0.0052(10) 0.0006(11) 0.0131(11)
C3 0.0358(15) 0.0276(13) 0.0243(13) -0.0002(10) -0.0031(11) 0.0225(12)
C4 0.0254(12) 0.0288(13) 0.0252(12) -0.0035(10) -0.0002(10) 0.0186(11)
C5 0.0363(17) 0.0398(17) 0.0368(16) -0.0008(14) 0.0152(14) 0.0203(15)
C6 0.0293(14) 0.0273(14) 0.0265(13) 0.0010(11) 0.0082(11) 0.0126(12)

loop_
_atom_type_symbol
_atom_type_description
_atom_type_scat_dispersion_real
_atom_type_scat_dispersion_imag
_atom_type_scat_source
C C 0.0033 0.0016 'International Tables Vol C Tables 4.2.6.8 and 6.1.1.4'
H H 0.0000 0.0000 'International Tables Vol C Tables 4.2.6.8 and 6.1.1.4'
N N 0.0061 0.0033 'International Tables Vol C Tables 4.2.6.8 and 6.1.1.4'
O O 0.0106 0.0060 'International Tables Vol C Tables 4.2.6.8 and 6.1.1.4'
Cl Cl 0.1484 0.1585 'International Tables Vol C Tables 4.2.6.8 and 6.1.1.4'
Fe Fe 0.3463 0.8444 'International Tables Vol C Tables 4.2.6.8 and 6.1.1.4'
Cs Cs -0.3680 2.1192 'International Tables Vol C Tables 4.2.6.8 and 6.1.1.4'

loop_
_geom_angle_atom_site_label_1
_geom_angle_atom_site_label_2
_geom_angle_atom_site_label_3
_geom_angle
_geom_angle_site_symmetry_1
_geom_angle_site_symmetry_3
_geom_angle_publ_flag
O1 Cs1 O1 69.38(7) . 2_465 ?
O1 Cs1 O1 69.38(7) . 3_345 ?
O1 Cs1 O1 69.38(7) 2_465 3_345 ?
O1 Cs1 O1 110.62(7) . 6_565 ?
O1 Cs1 O1 110.62(7) 2_465 6_565 ?
O1 Cs1 O1 180.0 3_345 6_565 ?
O1 Cs1 O1 180.0 . 4_355 ?
O1 Cs1 O1 110.62(7) 2_465 4_355 ?
O1 Cs1 O1 110.62(7) 3_345 4_355 ?
O1 Cs1 O1 69.38(7) 6_565 4_355 ?
O1 Cs1 O1 110.62(7) . 5_445 ?
O1 Cs1 O1 180.0 2_465 5_445 ?
O1 Cs1 O1 110.62(7) 3_345 5_445 ?
O1 Cs1 O1 69.38(7) 6_565 5_445 ?
O1 Cs1 O1 69.38(7) 4_355 5_445 ?
O1 Cs1 O2 109.15(6) . 2_465 ?
O1 Cs1 O2 43.93(6) 2_465 2_465 ?
O1 Cs1 O2 67.62(6) 3_345 2_465 ?
O1 Cs1 O2 112.38(6) 6_565 2_465 ?
O1 Cs1 O2 70.85(6) 4_355 2_465 ?
O1 Cs1 O2 136.07(6) 5_445 2_465 ?
O1 Cs1 O2 112.38(6) . 6_565 ?
O1 Cs1 O2 70.85(6) 2_465 6_565 ?
O1 Cs1 O2 136.07(6) 3_345 6_565 ?
O1 Cs1 O2 43.93(6) 6_565 6_565 ?
O1 Cs1 O2 67.62(6) 4_355 6_565 ?
O1 Cs1 O2 109.15(6) 5_445 6_565 ?
O2 Cs1 O2 71.05(5) 2_465 6_565 ?
O1 Cs1 O2 67.62(6) . 3_345 ?
O1 Cs1 O2 109.15(6) 2_465 3_345 ?
O1 Cs1 O2 43.93(6) 3_345 3_345 ?
O1 Cs1 O2 136.07(6) 6_565 3_345 ?
O1 Cs1 O2 112.38(6) 4_355 3_345 ?
O1 Cs1 O2 70.85(6) 5_445 3_345 ?
O2 Cs1 O2 108.95(5) 2_465 3_345 ?
O2 Cs1 O2 180.0 6_565 3_345 ?
O1 Cs1 O2 136.07(6) . 4_355 ?
O1 Cs1 O2 112.38(6) 2_465 4_355 ?
O1 Cs1 O2 70.85(6) 3_345 4_355 ?
O1 Cs1 O2 109.15(6) 6_565 4_355 ?
O1 Cs1 O2 43.93(6) 4_355 4_355 ?
O1 Cs1 O2 67.62(6) 5_445 4_355 ?
O2 Cs1 O2 71.05(5) 2_465 4_355 ?
O2 Cs1 O2 108.95(5) 6_565 4_355 ?
O2 Cs1 O2 71.05(5) 3_345 4_355 ?
O1 Cs1 O2 43.93(6) . . ?
O1 Cs1 O2 67.62(6) 2_465 . ?
O1 Cs1 O2 109.15(6) 3_345 . ?
O1 Cs1 O2 70.85(6) 6_565 . ?
O1 Cs1 O2 136.07(6) 4_355 . ?
O1 Cs1 O2 112.38(6) 5_445 . ?
O2 Cs1 O2 108.95(5) 2_465 . ?
O2 Cs1 O2 71.05(5) 6_565 . ?
O2 Cs1 O2 108.95(5) 3_345 . ?
O2 Cs1 O2 180.00(8) 4_355 . ?
O1 Cs1 O2 70.85(6) . 5_445 ?
O1 Cs1 O2 136.07(6) 2_465 5_445 ?
O1 Cs1 O2 112.38(6) 3_345 5_445 ?
O1 Cs1 O2 67.62(6) 6_565 5_445 ?
O1 Cs1 O2 109.15(6) 4_355 5_445 ?
O1 Cs1 O2 43.93(6) 5_445 5_445 ?
O2 Cs1 O2 180.00(7) 2_465 5_445 ?
O2 Cs1 O2 108.95(5) 6_565 5_445 ?
O2 Cs1 O2 71.05(5) 3_345 5_445 ?
O2 Cs1 O2 108.95(5) 4_355 5_445 ?
O2 Cs1 O2 71.05(5) . 5_445 ?
O1 Cs2 O1 180.0 4_354 . ?
O1 Cs2 O1 68.54(7) 4_354 6_564 ?
O1 Cs2 O1 111.46(7) . 6_564 ?
O1 Cs2 O1 68.54(7) 4_354 5_444 ?
O1 Cs2 O1 111.46(7) . 5_444 ?
O1 Cs2 O1 68.54(7) 6_564 5_444 ?
O1 Cs2 O1 111.46(7) 4_354 2_465 ?
O1 Cs2 O1 68.54(7) . 2_465 ?
O1 Cs2 O1 111.46(7) 6_564 2_465 ?
O1 Cs2 O1 180.0 5_444 2_465 ?
O1 Cs2 O1 111.46(7) 4_354 3_345 ?
O1 Cs2 O1 68.54(7) . 3_345 ?
O1 Cs2 O1 180.00(5) 6_564 3_345 ?
O1 Cs2 O1 111.46(7) 5_444 3_345 ?
O1 Cs2 O1 68.54(7) 2_465 3_345 ?
O1 Cs2 O3 61.04(7) 4_354 6_564 ?
O1 Cs2 O3 118.96(7) . 6_564 ?
O1 Cs2 O3 42.91(6) 6_564 6_564 ?
O1 Cs2 O3 104.36(6) 5_444 6_564 ?
O1 Cs2 O3 75.64(6) 2_465 6_564 ?
O1 Cs2 O3 137.09(6) 3_345 6_564 ?
O1 Cs2 O3 42.91(6) 4_354 4_354 ?
O1 Cs2 O3 137.09(6) . 4_354 ?
O1 Cs2 O3 104.36(6) 6_564 4_354 ?
O1 Cs2 O3 61.04(7) 5_444 4_354 ?
O1 Cs2 O3 118.96(7) 2_465 4_354 ?
O1 Cs2 O3 75.64(6) 3_345 4_354 ?
O3 Cs2 O3 103.24(6) 6_564 4_354 ?
O1 Cs2 O3 75.64(6) 4_354 2_465 ?
O1 Cs2 O3 104.36(6) . 2_465 ?
O1 Cs2 O3 118.96(7) 6_564 2_465 ?
O1 Cs2 O3 137.09(6) 5_444 2_465 ?
O1 Cs2 O3 42.91(6) 2_465 2_465 ?
O1 Cs2 O3 61.04(7) 3_345 2_465 ?
O3 Cs2 O3 76.76(6) 6_564 2_465 ?
O3 Cs2 O3 76.76(6) 4_354 2_465 ?
O1 Cs2 O3 137.09(6) 4_354 . ?
O1 Cs2 O3 42.91(6) . . ?
O1 Cs2 O3 75.64(6) 6_564 . ?
O1 Cs2 O3 118.96(7) 5_444 . ?
O1 Cs2 O3 61.04(7) 2_465 . ?
O1 Cs2 O3 104.36(6) 3_345 . ?
O3 Cs2 O3 76.76(6) 6_564 . ?
O3 Cs2 O3 180.0 4_354 . ?
O3 Cs2 O3 103.24(6) 2_465 . ?
O1 Cs2 O3 118.96(7) 4_354 3_345 ?
O1 Cs2 O3 61.04(7) . 3_345 ?
O1 Cs2 O3 137.09(6) 6_564 3_345 ?
O1 Cs2 O3 75.64(6) 5_444 3_345 ?
O1 Cs2 O3 104.36(6) 2_465 3_345 ?
O1 Cs2 O3 42.91(6) 3_345 3_345 ?
O3 Cs2 O3 180.0 6_564 3_345 ?
O3 Cs2 O3 76.76(6) 4_354 3_345 ?
O3 Cs2 O3 103.24(6) 2_465 3_345 ?
O3 Cs2 O3 103.24(6) . 3_345 ?
O1 Cs2 O3 104.36(6) 4_354 5_444 ?
O1 Cs2 O3 75.64(6) . 5_444 ?
O1 Cs2 O3 61.04(7) 6_564 5_444 ?
O1 Cs2 O3 42.91(6) 5_444 5_444 ?
O1 Cs2 O3 137.09(6) 2_465 5_444 ?
O1 Cs2 O3 118.96(7) 3_345 5_444 ?
O3 Cs2 O3 103.24(6) 6_564 5_444 ?
O3 Cs2 O3 103.24(6) 4_354 5_444 ?
O3 Cs2 O3 180.0 2_465 5_444 ?
O3 Cs2 O3 76.76(6) . 5_444 ?
O3 Cs2 O3 76.76(6) 3_345 5_444 ?
N2 Fe N2 91.89(9) 3_445 2_455 ?
N2 Fe N2 91.89(9) 3_445 . ?
N2 Fe N2 91.89(9) 2_455 . ?
N2 Fe N1 89.90(9) 3_445 . ?
N2 Fe N1 172.80(10) 2_455 . ?
N2 Fe N1 81.08(9) . . ?
N2 Fe N1 172.80(10) 3_445 2_455 ?
N2 Fe N1 81.08(9) 2_455 2_455 ?
N2 Fe N1 89.90(9) . 2_455 ?
N1 Fe N1 97.26(9) . 2_455 ?
N2 Fe N1 81.08(9) 3_445 3_445 ?
N2 Fe N1 89.90(9) 2_455 3_445 ?
N2 Fe N1 172.80(10) . 3_445 ?
N1 Fe N1 97.26(9) . 3_445 ?
N1 Fe N1 97.26(9) 2_455 3_445 ?
O4 Cl O2 110.26(18) . . ?
O4 Cl O3 111.5(2) . . ?
O2 Cl O3 107.81(18) . . ?
O4 Cl O1 109.67(17) . . ?
O2 Cl O1 109.23(15) . . ?
O3 Cl O1 108.27(15) . . ?
O4 Cl Cs1 136.30(17) . . ?
O2 Cl Cs1 55.68(11) . . ?
O3 Cl Cs1 112.16(13) . . ?
O1 Cl Cs1 54.82(10) . . ?
O4 Cl Cs2 128.42(13) . . ?
O2 Cl Cs2 121.29(11) . . ?
O3 Cl Cs2 55.55(12) . . ?
O1 Cl Cs2 52.75(10) . . ?
Cs1 Cl Cs2 78.140(16) . . ?
Cl O1 Cs1 102.92(11) . . ?
Cl O1 Cs2 105.85(11) . . ?
Cs1 O1 Cs2 98.36(7) . . ?
Cl O2 Cs1 102.28(12) . . ?
Cl O3 Cs2 102.93(13) . . ?
C1 N C1 119.85(3) 2_455 3_445 ?
C1 N C1 119.85(3) 2_455 . ?
C1 N C1 119.85(3) 3_445 . ?
C3 N1 C2 118.6(2) . . ?
C3 N1 Fe 115.56(19) . . ?
C2 N1 Fe 125.53(19) . . ?
C4 N2 C6 106.7(2) . . ?
C4 N2 Fe 112.49(18) . . ?
C6 N2 Fe 140.7(2) . . ?
C5 N3 C4 107.9(3) . . ?
C5 N3 H3B 126.1 . . ?
C4 N3 H3B 126.1 . . ?
N C1 C2 114.9(3) . . ?
N C1 H1A 108.5 . . ?
C2 C1 H1A 108.5 . . ?
N C1 H1B 108.5 . . ?
C2 C1 H1B 108.5 . . ?
H1A C1 H1B 107.5 . . ?
N1 C2 C1 111.8(2) . . ?
N1 C2 H2A 109.3 . . ?
C1 C2 H2A 109.3 . . ?
N1 C2 H2B 109.3 . . ?
C1 C2 H2B 109.3 . . ?
H2A C2 H2B 107.9 . . ?
N1 C3 C4 113.5(2) . . ?
N1 C3 H3A 123.2 . . ?
C4 C3 H3A 123.2 . . ?
N2 C4 N3 110.1(3) . . ?
N2 C4 C3 117.1(2) . . ?
N3 C4 C3 132.8(3) . . ?
N3 C5 C6 106.8(3) . . ?
N3 C5 H5A 126.6 . . ?
C6 C5 H5A 126.6 . . ?
N2 C6 C5 108.6(3) . . ?
N2 C6 H6A 125.7 . . ?
C5 C6 H6A 125.7 . . ?

loop_
_geom_bond_atom_site_label_1
_geom_bond_atom_site_label_2
_geom_bond_distance
_geom_bond_site_symmetry_2
_geom_bond_publ_flag
Cs1 O1 3.135(2) . ?
Cs1 O1 3.135(2) 2_465 ?
Cs1 O1 3.135(2) 3_345 ?
Cs1 O1 3.136(2) 6_565 ?
Cs1 O1 3.135(2) 4_355 ?
Cs1 O1 3.136(2) 5_445 ?
Cs1 O2 3.160(3) 2_465 ?
Cs1 O2 3.160(3) 6_565 ?
Cs1 O2 3.160(3) 3_345 ?
Cs1 O2 3.160(3) 4_355 ?
Cs1 O2 3.160(3) . ?
Cs1 O2 3.160(3) 5_445 ?
Cs2 O1 3.169(2) 4_354 ?
Cs2 O1 3.169(2) . ?
Cs2 O1 3.169(2) 6_564 ?
Cs2 O1 3.169(2) 5_444 ?
Cs2 O1 3.169(2) 2_465 ?
Cs2 O1 3.169(2) 3_345 ?
Cs2 O3 3.241(3) 6_564 ?
Cs2 O3 3.241(3) 4_354 ?
Cs2 O3 3.241(3) 2_465 ?
Cs2 O3 3.241(3) . ?
Cs2 O3 3.241(3) 3_345 ?
Cs2 O3 3.241(3) 5_444 ?
Fe N2 1.957(2) 3_445 ?
Fe N2 1.957(2) 2_455 ?
Fe N2 1.957(2) . ?
Fe N1 1.978(2) . ?
Fe N1 1.978(2) 2_455 ?
Fe N1 1.978(2) 3_445 ?
Cl O4 1.427(3) . ?
Cl O2 1.436(3) . ?
Cl O3 1.441(3) . ?
Cl O1 1.453(2) . ?
N C1 1.444(3) 2_455 ?
N C1 1.444(3) 3_445 ?
N C1 1.444(3) . ?
N1 C3 1.288(4) . ?
N1 C2 1.469(4) . ?
N2 C4 1.332(3) . ?
N2 C6 1.373(4) . ?
N3 C5 1.356(5) . ?
N3 C4 1.356(4) . ?
N3 H3B 0.8800 . ?
C1 C2 1.531(4) . ?
C1 H1A 0.9900 . ?
C1 H1B 0.9900 . ?
C2 H2A 0.9900 . ?
C2 H2B 0.9900 . ?
C3 C4 1.436(4) . ?
C3 H3A 0.9500 . ?
C5 C6 1.374(5) . ?
C5 H5A 0.9500 . ?
C6 H6A 0.9500 . ?

loop_
_geom_hbond_atom_site_label_D
_geom_hbond_atom_site_label_H
_geom_hbond_atom_site_label_A
_geom_hbond_distance_DH
_geom_hbond_distance_HA
_geom_hbond_distance_DA
_geom_hbond_angle_DHA
_geom_hbond_site_symmetry_A
N3 H3B O1 0.88 2.29 2.974(4) 134.9 .
N3 H3B O2 0.88 2.54 3.185(4) 130.5 3_345
N3 H3B O3 0.88 2.62 3.260(4) 130.0 3_345
C3 H3A O3 0.95 2.38 3.153(4) 138.6 5_444

loop_
_geom_torsion_atom_site_label_1
_geom_torsion_atom_site_label_2
_geom_torsion_atom_site_label_3
_geom_torsion_atom_site_label_4
_geom_torsion
_geom_torsion_site_symmetry_1
_geom_torsion_site_symmetry_2
_geom_torsion_site_symmetry_3
_geom_torsion_site_symmetry_4
_geom_torsion_publ_flag
O1 Cs1 Cl O4 -81.9(2) . . . . ?
O1 Cs1 Cl O4 178.63(19) 2_465 . . . ?
O1 Cs1 Cl O4 -113.50(19) 3_345 . . . ?
O1 Cs1 Cl O4 66.50(19) 6_565 . . . ?
O1 Cs1 Cl O4 98.1(2) 4_355 . . . ?
O1 Cs1 Cl O4 -1.37(19) 5_445 . . . ?
O2 Cs1 Cl O4 -179.29(19) 2_465 . . . ?
O2 Cs1 Cl O4 110.42(19) 6_565 . . . ?
O2 Cs1 Cl O4 -69.58(19) 3_345 . . . ?
O2 Cs1 Cl O4 -96.2(2) 4_355 . . . ?
O2 Cs1 Cl O4 83.8(2) . . . . ?
O2 Cs1 Cl O4 0.71(19) 5_445 . . . ?
O1 Cs1 Cl O2 -165.69(19) . . . . ?
O1 Cs1 Cl O2 94.80(15) 2_465 . . . ?
O1 Cs1 Cl O2 162.67(15) 3_345 . . . ?
O1 Cs1 Cl O2 -17.33(15) 6_565 . . . ?
O1 Cs1 Cl O2 14.31(19) 4_355 . . . ?
O1 Cs1 Cl O2 -85.20(15) 5_445 . . . ?
O2 Cs1 Cl O2 96.89(9) 2_465 . . . ?
O2 Cs1 Cl O2 26.59(14) 6_565 . . . ?
O2 Cs1 Cl O2 -153.41(14) 3_345 . . . ?
O2 Cs1 Cl O2 180.0 4_355 . . . ?
O2 Cs1 Cl O2 -83.11(9) 5_445 . . . ?
O1 Cs1 Cl O3 97.30(18) . . . . ?
O1 Cs1 Cl O3 -2.21(14) 2_465 . . . ?
O1 Cs1 Cl O3 65.66(14) 3_345 . . . ?
O1 Cs1 Cl O3 -114.34(14) 6_565 . . . ?
O1 Cs1 Cl O3 -82.70(18) 4_355 . . . ?
O1 Cs1 Cl O3 177.79(14) 5_445 . . . ?
O2 Cs1 Cl O3 -0.12(14) 2_465 . . . ?
O2 Cs1 Cl O3 -70.41(14) 6_565 . . . ?
O2 Cs1 Cl O3 109.59(14) 3_345 . . . ?
O2 Cs1 Cl O3 82.99(19) 4_355 . . . ?
O2 Cs1 Cl O3 -97.01(19) . . . . ?
O2 Cs1 Cl O3 179.88(14) 5_445 . . . ?
O1 Cs1 Cl O1 -99.51(16) 2_465 . . . ?
O1 Cs1 Cl O1 -31.64(12) 3_345 . . . ?
O1 Cs1 Cl O1 148.36(12) 6_565 . . . ?
O1 Cs1 Cl O1 180.0 4_355 . . . ?
O1 Cs1 Cl O1 80.49(16) 5_445 . . . ?
O2 Cs1 Cl O1 -97.42(13) 2_465 . . . ?
O2 Cs1 Cl O1 -167.71(12) 6_565 . . . ?
O2 Cs1 Cl O1 12.29(12) 3_345 . . . ?
O2 Cs1 Cl O1 -14.31(19) 4_355 . . . ?
O2 Cs1 Cl O1 165.69(19) . . . . ?
O2 Cs1 Cl O1 82.58(13) 5_445 . . . ?
O1 Cs1 Cl Cs2 52.50(12) . . . . ?
O1 Cs1 Cl Cs2 -47.01(5) 2_465 . . . ?
O1 Cs1 Cl Cs2 20.86(4) 3_345 . . . ?
O1 Cs1 Cl Cs2 -159.14(4) 6_565 . . . ?
O1 Cs1 Cl Cs2 -127.50(12) 4_355 . . . ?
O1 Cs1 Cl Cs2 132.99(5) 5_445 . . . ?
O2 Cs1 Cl Cs2 -44.92(5) 2_465 . . . ?
O2 Cs1 Cl Cs2 -115.21(5) 6_565 . . . ?
O2 Cs1 Cl Cs2 64.79(5) 3_345 . . . ?
O2 Cs1 Cl Cs2 38.19(14) 4_355 . . . ?
O2 Cs1 Cl Cs2 -141.81(14) . . . . ?
O2 Cs1 Cl Cs2 135.08(5) 5_445 . . . ?
O1 Cs2 Cl O4 -93.6(2) 4_354 . . . ?
O1 Cs2 Cl O4 86.4(2) . . . . ?
O1 Cs2 Cl O4 -59.7(2) 6_564 . . . ?
O1 Cs2 Cl O4 8.0(2) 5_444 . . . ?
O1 Cs2 Cl O4 -172.0(2) 2_465 . . . ?
O1 Cs2 Cl O4 120.3(2) 3_345 . . . ?
O3 Cs2 Cl O4 -102.7(2) 6_564 . . . ?
O3 Cs2 Cl O4 88.6(3) 4_354 . . . ?
O3 Cs2 Cl O4 179.0(2) 2_465 . . . ?
O3 Cs2 Cl O4 -91.4(3) . . . . ?
O3 Cs2 Cl O4 77.3(2) 3_345 . . . ?
O3 Cs2 Cl O4 -1.0(2) 5_444 . . . ?
O1 Cs2 Cl O2 88.74(18) 4_354 . . . ?
O1 Cs2 Cl O2 -91.26(18) . . . . ?
O1 Cs2 Cl O2 122.63(14) 6_564 . . . ?
O1 Cs2 Cl O2 -169.58(14) 5_444 . . . ?
O1 Cs2 Cl O2 10.42(14) 2_465 . . . ?
O1 Cs2 Cl O2 -57.37(14) 3_345 . . . ?
O3 Cs2 Cl O2 79.66(14) 6_564 . . . ?
O3 Cs2 Cl O2 -89.0(2) 4_354 . . . ?
O3 Cs2 Cl O2 1.38(15) 2_465 . . . ?
O3 Cs2 Cl O2 91.0(2) . . . . ?
O3 Cs2 Cl O2 -100.34(14) 3_345 . . . ?
O3 Cs2 Cl O2 -178.62(15) 5_444 . . . ?
O1 Cs2 Cl O3 -2.2(2) 4_354 . . . ?
O1 Cs2 Cl O3 177.8(2) . . . . ?
O1 Cs2 Cl O3 31.64(16) 6_564 . . . ?
O1 Cs2 Cl O3 99.44(17) 5_444 . . . ?
O1 Cs2 Cl O3 -80.57(17) 2_465 . . . ?
O1 Cs2 Cl O3 -148.36(16) 3_345 . . . ?
O3 Cs2 Cl O3 -11.33(16) 6_564 . . . ?
O3 Cs2 Cl O3 180.0 4_354 . . . ?
O3 Cs2 Cl O3 -89.61(10) 2_465 . . . ?
O3 Cs2 Cl O3 168.67(16) 3_345 . . . ?
O3 Cs2 Cl O3 90.39(10) 5_444 . . . ?
O1 Cs2 Cl O1 180.0 4_354 . . . ?
O1 Cs2 Cl O1 -146.11(12) 6_564 . . . ?
O1 Cs2 Cl O1 -78.32(17) 5_444 . . . ?
O1 Cs2 Cl O1 101.68(17) 2_465 . . . ?
O1 Cs2 Cl O1 33.89(12) 3_345 . . . ?
O3 Cs2 Cl O1 170.91(13) 6_564 . . . ?
O3 Cs2 Cl O1 2.2(2) 4_354 . . . ?
O3 Cs2 Cl O1 92.64(14) 2_465 . . . ?
O3 Cs2 Cl O1 -177.8(2) . . . . ?
O3 Cs2 Cl O1 -9.09(13) 3_345 . . . ?
O3 Cs2 Cl O1 -87.36(14) 5_444 . . . ?
O1 Cs2 Cl Cs1 125.44(12) 4_354 . . . ?
O1 Cs2 Cl Cs1 -54.56(12) . . . . ?
O1 Cs2 Cl Cs1 159.33(4) 6_564 . . . ?
O1 Cs2 Cl Cs1 -132.88(5) 5_444 . . . ?
O1 Cs2 Cl Cs1 47.12(5) 2_465 . . . ?
O1 Cs2 Cl Cs1 -20.67(4) 3_345 . . . ?
O3 Cs2 Cl Cs1 116.35(5) 6_564 . . . ?
O3 Cs2 Cl Cs1 -52.31(16) 4_354 . . . ?
O3 Cs2 Cl Cs1 38.08(6) 2_465 . . . ?
O3 Cs2 Cl Cs1 127.69(16) . . . . ?
O3 Cs2 Cl Cs1 -63.65(5) 3_345 . . . ?
O3 Cs2 Cl Cs1 -141.92(6) 5_444 . . . ?
O4 Cl O1 Cs1 133.42(17) . . . . ?
O2 Cl O1 Cs1 12.48(16) . . . . ?
O3 Cl O1 Cs1 -104.67(16) . . . . ?
Cs2 Cl O1 Cs1 -102.72(11) . . . . ?
O4 Cl O1 Cs2 -123.86(18) . . . . ?
O2 Cl O1 Cs2 115.20(14) . . . . ?
O3 Cl O1 Cs2 -1.95(18) . . . . ?
Cs1 Cl O1 Cs2 102.72(11) . . . . ?
O1 Cs1 O1 Cl 71.03(15) 2_465 . . . ?
O1 Cs1 O1 Cl 145.93(12) 3_345 . . . ?
O1 Cs1 O1 Cl -34.07(12) 6_565 . . . ?
O1 Cs1 O1 Cl -167(23) 4_355 . . . ?
O1 Cs1 O1 Cl -108.97(15) 5_445 . . . ?
O2 Cs1 O1 Cl 90.08(12) 2_465 . . . ?
O2 Cs1 O1 Cl 13.31(13) 6_565 . . . ?
O2 Cs1 O1 Cl -166.69(13) 3_345 . . . ?
O2 Cs1 O1 Cl 172.32(10) 4_355 . . . ?
O2 Cs1 O1 Cl -7.68(10) . . . . ?
O2 Cs1 O1 Cl -89.92(12) 5_445 . . . ?
O1 Cs1 O1 Cs2 -37.452(18) 2_465 . . . ?
O1 Cs1 O1 Cs2 37.452(18) 3_345 . . . ?
O1 Cs1 O1 Cs2 -142.548(18) 6_565 . . . ?
O1 Cs1 O1 Cs2 84(23) 4_355 . . . ?
O1 Cs1 O1 Cs2 142.548(18) 5_445 . . . ?
O2 Cs1 O1 Cs2 -18.40(8) 2_465 . . . ?
O2 Cs1 O1 Cs2 -95.18(7) 6_565 . . . ?
O2 Cs1 O1 Cs2 84.83(7) 3_345 . . . ?
O2 Cs1 O1 Cs2 63.84(11) 4_355 . . . ?
O2 Cs1 O1 Cs2 -116.16(11) . . . . ?
O2 Cs1 O1 Cs2 161.60(8) 5_445 . . . ?
O1 Cs2 O1 Cl -158(7) 4_354 . . . ?
O1 Cs2 O1 Cl 36.70(12) 6_564 . . . ?
O1 Cs2 O1 Cl 111.17(15) 5_444 . . . ?
O1 Cs2 O1 Cl -68.83(15) 2_465 . . . ?
O1 Cs2 O1 Cl -143.30(12) 3_345 . . . ?
O3 Cs2 O1 Cl -10.30(15) 6_564 . . . ?
O3 Cs2 O1 Cl -178.79(11) 4_354 . . . ?
O3 Cs2 O1 Cl -92.91(13) 2_465 . . . ?
O3 Cs2 O1 Cl 1.21(11) . . . . ?
O3 Cs2 O1 Cl 169.70(15) 3_345 . . . ?
O3 Cs2 O1 Cl 87.09(13) 5_444 . . . ?
O1 Cs2 O1 Cs1 -52(7) 4_354 . . . ?
O1 Cs2 O1 Cs1 142.767(18) 6_564 . . . ?
O1 Cs2 O1 Cs1 -142.768(18) 5_444 . . . ?
O1 Cs2 O1 Cs1 37.232(18) 2_465 . . . ?
O1 Cs2 O1 Cs1 -37.233(18) 3_345 . . . ?
O3 Cs2 O1 Cs1 95.76(7) 6_564 . . . ?
O3 Cs2 O1 Cs1 -72.73(11) 4_354 . . . ?
O3 Cs2 O1 Cs1 13.15(8) 2_465 . . . ?
O3 Cs2 O1 Cs1 107.27(11) . . . . ?
O3 Cs2 O1 Cs1 -84.24(7) 3_345 . . . ?
O3 Cs2 O1 Cs1 -166.85(8) 5_444 . . . ?
O4 Cl O2 Cs1 -132.93(18) . . . . ?
O3 Cl O2 Cs1 105.09(15) . . . . ?
O1 Cl O2 Cs1 -12.35(16) . . . . ?
Cs2 Cl O2 Cs1 45.08(14) . . . . ?
O1 Cs1 O2 Cl 7.75(10) . . . . ?
O1 Cs1 O2 Cl -75.27(13) 2_465 . . . ?
O1 Cs1 O2 Cl -18.37(15) 3_345 . . . ?
O1 Cs1 O2 Cl 161.63(15) 6_565 . . . ?
O1 Cs1 O2 Cl -172.25(10) 4_355 . . . ?
O1 Cs1 O2 Cl 104.73(13) 5_445 . . . ?
O2 Cs1 O2 Cl -90.50(9) 2_465 . . . ?
O2 Cs1 O2 Cl -151.75(15) 6_565 . . . ?
O2 Cs1 O2 Cl 28.25(15) 3_345 . . . ?
O2 Cs1 O2 Cl -122(11) 4_355 . . . ?
O2 Cs1 O2 Cl 89.50(9) 5_445 . . . ?
O4 Cl O3 Cs2 122.64(15) . . . . ?
O2 Cl O3 Cs2 -116.17(14) . . . . ?
O1 Cl O3 Cs2 1.88(17) . . . . ?
Cs1 Cl O3 Cs2 -56.74(13) . . . . ?
O1 Cs2 O3 Cl 178.80(11) 4_354 . . . ?
O1 Cs2 O3 Cl -1.20(11) . . . . ?
O1 Cs2 O3 Cl -147.30(17) 6_564 . . . ?
O1 Cs2 O3 Cl -92.28(15) 5_444 . . . ?
O1 Cs2 O3 Cl 87.72(15) 2_465 . . . ?
O1 Cs2 O3 Cl 32.70(17) 3_345 . . . ?
O3 Cs2 O3 Cl 168.46(17) 6_564 . . . ?
O3 Cs2 O3 Cl -43(7) 4_354 . . . ?
O3 Cs2 O3 Cl 95.75(10) 2_465 . . . ?
O3 Cs2 O3 Cl -11.54(17) 3_345 . . . ?
O3 Cs2 O3 Cl -84.25(10) 5_444 . . . ?
N2 Fe N1 C3 -87.8(2) 3_445 . . . ?
N2 Fe N1 C3 16.7(9) 2_455 . . . ?
N2 Fe N1 C3 4.2(2) . . . . ?
N1 Fe N1 C3 92.9(3) 2_455 . . . ?
N1 Fe N1 C3 -168.8(2) 3_445 . . . ?
N2 Fe N1 C2 86.2(2) 3_445 . . . ?
N2 Fe N1 C2 -169.4(7) 2_455 . . . ?
N2 Fe N1 C2 178.1(2) . . . . ?
N1 Fe N1 C2 -93.12(17) 2_455 . . . ?
N1 Fe N1 C2 5.2(2) 3_445 . . . ?
N2 Fe N2 C4 86.3(2) 3_445 . . . ?
N2 Fe N2 C4 178.3(2) 2_455 . . . ?
N1 Fe N2 C4 -3.3(2) . . . . ?
N1 Fe N2 C4 -100.6(2) 2_455 . . . ?
N1 Fe N2 C4 74.0(8) 3_445 . . . ?
N2 Fe N2 C6 -89.0(3) 3_445 . . . ?
N2 Fe N2 C6 3.0(3) 2_455 . . . ?
N1 Fe N2 C6 -178.6(3) . . . . ?
N1 Fe N2 C6 84.1(3) 2_455 . . . ?
N1 Fe N2 C6 -101.3(8) 3_445 . . . ?
C1 N C1 C2 113.4(4) 2_455 . . . ?
C1 N C1 C2 -74.3(5) 3_445 . . . ?
C3 N1 C2 C1 -106.9(3) . . . . ?
Fe N1 C2 C1 79.4(3) . . . . ?
N C1 C2 N1 -54.1(4) . . . . ?
C2 N1 C3 C4 -178.5(2) . . . . ?
Fe N1 C3 C4 -4.0(3) . . . . ?
C6 N2 C4 N3 0.3(3) . . . . ?
Fe N2 C4 N3 -176.6(2) . . . . ?
C6 N2 C4 C3 179.1(3) . . . . ?
Fe N2 C4 C3 2.2(3) . . . . ?
C5 N3 C4 N2 0.2(4) . . . . ?
C5 N3 C4 C3 -178.4(3) . . . . ?
N1 C3 C4 N2 1.2(4) . . . . ?
N1 C3 C4 N3 179.7(3) . . . . ?
C4 N3 C5 C6 -0.5(4) . . . . ?
C4 N2 C6 C5 -0.6(4) . . . . ?
Fe N2 C6 C5 174.9(3) . . . . ?
N3 C5 C6 N2 0.7(4) . . . . ?
